data_4312357
loop_
_publ_author_name
'Nelya M. Okun'
'Travis M. Anderson'
'Kenneth I. Hardcastle'
'Craig L. Hill'

_publ_section_title
;
 Cupric Decamolybdodivanadophosphate. A Coordination Polymer Heterogeneous
 Catalyst for Rapid, High Conversion, High Selectivity Sulfoxidation Using
 the Ambient Environment
;
_journal_name_full 'Inorganic Chemistry'
_journal_page_first 6610
_journal_page_last 6612
_journal_paper_doi 10.1021/ic0348953
_journal_volume 42
_journal_year 2003
_chemical_formula_sum 'Cu3 Mo10 O70.25 P V2'
_chemical_formula_weight 2406.87
_chemical_name_systematic
; 
 ? 
;
_space_group_IT_number 12
_symmetry_cell_setting monoclinic
_symmetry_space_group_name_Hall '-C 2y'
_symmetry_space_group_name_H-M 'C 1 2/m 1'
_atom_sites_solution_hydrogens geom
_atom_sites_solution_primary direct
_atom_sites_solution_secondary difmap
_audit_creation_method SHELXL-97
_cell_angle_alpha 90.00
_cell_angle_beta 92.540(2)
_cell_angle_gamma 90.00
_cell_formula_units_Z 2
_cell_length_a 15.8075(19)
_cell_length_b 15.3300(17)
_cell_length_c 11.0029(15)
_cell_measurement_reflns_used 7022
_cell_measurement_temperature 100(2)
_cell_measurement_theta_max 33.142
_cell_measurement_theta_min 2.579
_cell_volume 2663.7(6)
_computing_cell_refinement 'Bruker SMART'
_computing_data_collection 'Bruker SMART'
_computing_data_reduction 'Bruker SAINT'
_computing_molecular_graphics 'Bruker SHELXTL'
_computing_publication_material 'Bruker SHELXTL'
_computing_structure_refinement 'SHELXL-97 (Sheldrick, 1997)'
_computing_structure_solution 'SHELXS-97 (Sheldrick, 1990)'
_diffrn_ambient_temperature 100(2)
_diffrn_measured_fraction_theta_full 1.000
_diffrn_measured_fraction_theta_max 1.000
_diffrn_measurement_device_type 'CCD area detector'
_diffrn_measurement_method 'phi and omega scans'
_diffrn_radiation_monochromator graphite
_diffrn_radiation_source 'fine-focus sealed tube'
_diffrn_radiation_type MoK\a
_diffrn_radiation_wavelength 0.71073
_diffrn_reflns_av_R_equivalents 0.0826
_diffrn_reflns_av_sigmaI/netI 0.0342
_diffrn_reflns_limit_h_max 19
_diffrn_reflns_limit_h_min -19
_diffrn_reflns_limit_k_max 18
_diffrn_reflns_limit_k_min -18
_diffrn_reflns_limit_l_max 13
_diffrn_reflns_limit_l_min -13
_diffrn_reflns_number 19944
_diffrn_reflns_theta_full 25.68
_diffrn_reflns_theta_max 25.68
_diffrn_reflns_theta_min 1.85
_exptl_absorpt_coefficient_mu 3.952
_exptl_absorpt_correction_T_max 1.0000
_exptl_absorpt_correction_T_min 0.420873
_exptl_absorpt_correction_type multi-scan
_exptl_crystal_colour orange/brow
_exptl_crystal_density_diffrn 3.001
_exptl_crystal_density_method 'not measured'
_exptl_crystal_description fragment
_exptl_crystal_F_000 2260
_exptl_crystal_size_max 0.19
_exptl_crystal_size_mid 0.13
_exptl_crystal_size_min 0.12
_refine_diff_density_max 1.409
_refine_diff_density_min -1.940
_refine_diff_density_rms 0.321
_refine_ls_extinction_coef 0.00017(8)
_refine_ls_extinction_expression Fc^*^=kFc[1+0.001xFc^2^\l^3^/sin(2\q)]^-1/4^
_refine_ls_extinction_method SHELXL
_refine_ls_goodness_of_fit_ref 1.248
_refine_ls_hydrogen_treatment mixed
_refine_ls_matrix_type full
_refine_ls_number_parameters 221
_refine_ls_number_reflns 2643
_refine_ls_number_restraints 0
_refine_ls_restrained_S_all 1.248
_refine_ls_R_factor_all 0.0890
_refine_ls_R_factor_gt 0.0883
_refine_ls_shift/su_max 0.003
_refine_ls_shift/su_mean 0.000
_refine_ls_structure_factor_coef Fsqd
_refine_ls_weighting_details 'calc w=1/[\s^2^(Fo^2^)+(0.0600P)^2^+250.0000P] where P=(Fo^2^+2Fc^2^)/3'
_refine_ls_weighting_scheme calc
_refine_ls_wR_factor_gt 0.2289
_refine_ls_wR_factor_ref 0.2293
_reflns_number_gt 2595
_reflns_number_total 2643
_reflns_threshold_expression >2sigma(I)
_cod_data_source_file ic0348953si20030729_103818.cif
_cod_data_source_block no41301s
_cod_depositor_comments
;
The following automatic conversions were performed:

'_symmetry_cell_setting' value 'Monoclinic' changed to 'monoclinic'
according to the built-in table from CIF Core dictionary named
'cif_core.dic' version 2.4.1 from 2010-06-29.

Automatic conversion script
Id: cif_fix_values 1646 2011-03-28 12:23:43Z adriana 
;
_cod_database_code 4312357

loop_
_symmetry_equiv_pos_as_xyz
'x, y, z'
'-x, y, -z'
'x+1/2, y+1/2, z'
'-x+1/2, y+1/2, -z'
'-x, -y, -z'
'x, -y, z'
'-x+1/2, -y+1/2, -z'
'x+1/2, -y+1/2, z'

loop_
_atom_site_label
_atom_site_type_symbol
_atom_site_fract_x
_atom_site_fract_y
_atom_site_fract_z
_atom_site_U_iso_or_equiv
_atom_site_adp_type
_atom_site_occupancy
_atom_site_symmetry_multiplicity
_atom_site_calc_flag
_atom_site_refinement_flags
_atom_site_disorder_assembly
_atom_site_disorder_group
Mo1 Mo 0.5000 0.73097(12) 0.0000 0.0371(7) Uani 0.83 2 d SP . 1
Mo2 Mo 0.61540(10) 0.61546(11) 0.23105(14) 0.0367(5) Uani 0.83 1 d P . 1
Mo3 Mo 0.68586(9) 0.61542(9) -0.07030(13) 0.0262(4) Uani 0.83 1 d P . 1
Mo4 Mo 0.57047(13) 0.5000 -0.30136(17) 0.0264(5) Uani 0.83 2 d SP . 1
V1 V 0.5000 0.73097(12) 0.0000 0.030 Uiso 0.17 2 d SP . 2
V2 V 0.61540(10) 0.61546(11) 0.23105(14) 0.030 Uiso 0.17 1 d P . 2
V3 V 0.68586(9) 0.61542(9) -0.07030(13) 0.030 Uiso 0.17 1 d P . 2
V4 V 0.57047(13) 0.5000 -0.30136(17) 0.030 Uiso 0.17 2 d SP . 2
P1 P 0.5000 0.5000 0.0000 0.0249(15) Uani 1 4 d S . .
O1 O 0.5770(15) 0.5000 -0.078(2) 0.065(6) Uani 1 2 d S . .
O2 O 0.5550(12) 0.5826(12) 0.0268(17) 0.081(5) Uani 1 1 d . . .
O3 O 0.5272(17) 0.5000 0.138(2) 0.080(7) Uani 1 2 d S . .
O4 O 0.5000 0.8391(10) 0.0000 0.035(4) Uani 1 2 d S . .
O5 O 0.5531(9) 0.7067(11) 0.1542(11) 0.065(5) Uani 1 1 d . . .
O6 O 0.6032(10) 0.7057(11) -0.0707(10) 0.065(5) Uani 1 1 d . . .
O7 O 0.6696(7) 0.6696(8) 0.3394(10) 0.035(3) Uani 1 1 d . . .
O8 O 0.6533(11) 0.5000 0.260(2) 0.065(7) Uani 1 2 d S . .
O9 O 0.6900(10) 0.6196(10) 0.1027(11) 0.063(5) Uani 1 1 d . . .
O10 O 0.5163(8) 0.5868(7) 0.3083(17) 0.064(5) Uani 1 1 d . . .
O11 O 0.7719(7) 0.6682(8) -0.1034(11) 0.045(3) Uani 1 1 d . . .
O12 O 0.6035(13) 0.5000 -0.4394(15) 0.045(4) Uani 1 2 d S . .
O13 O 0.6431(8) 0.5860(7) -0.2289(11) 0.044(3) Uani 1 1 d . . .
O14 O 0.7289(12) 0.5000 -0.0571(15) 0.044(4) Uani 1 2 d S . .
Cu1 Cu 0.7500 0.7500 0.5000 0.0363(7) Uani 1 2 d S . .
Cu2 Cu 0.5000 0.0000 0.0000 0.0361(10) Uani 1 4 d S . .
O1W O 0.4232(15) 0.0000 0.130(2) 0.073(7) Uani 1 2 d S . .
O2W O 0.4044(11) 0.0000 -0.1209(16) 0.045(5) Uani 1 2 d S . .
O3W O 0.2915(14) 0.0000 0.445(2) 0.066(6) Uani 1 2 d S . .
O4W O 0.7630(9) 0.6421(8) 0.5951(11) 0.047(3) Uani 1 1 d . . .
O5W O 0.8527(9) 0.7239(13) 0.4231(13) 0.072(5) Uani 1 1 d . . .
O6W O 0.5000 0.6992(15) 0.5000 0.066(6) Uani 1 2 d S . .
O7W O 0.5772(11) 0.8684(10) 0.2909(14) 0.067(4) Uani 1 1 d . . .
O8W O 0.3499(10) 0.8497(11) 0.1997(13) 0.066(4) Uani 1 1 d . . .
O9W O 0.459(4) 0.0000 0.391(6) 0.050 Uiso 0.32(4) 2 d SP . .
O10W O 0.467(3) 0.926(3) 0.459(4) 0.050 Uiso 0.33(3) 1 d P . .
O11W O 0.529(7) 1.0000 0.472(11) 0.050 Uiso 0.16(4) 2 d SP . .

loop_
_atom_site_aniso_label
_atom_site_aniso_U_11
_atom_site_aniso_U_22
_atom_site_aniso_U_33
_atom_site_aniso_U_23
_atom_site_aniso_U_13
_atom_site_aniso_U_12
Mo1 0.0587(16) 0.0076(10) 0.0445(14) 0.000 -0.0009(12) 0.000
Mo2 0.0395(10) 0.0384(10) 0.0305(9) -0.0169(7) -0.0184(7) -0.0068(7)
Mo3 0.0267(8) 0.0235(8) 0.0282(8) -0.0004(6) -0.0022(6) -0.0045(6)
Mo4 0.0311(12) 0.0287(12) 0.0191(10) 0.000 -0.0031(8) 0.000
P1 0.029(4) 0.022(4) 0.023(4) 0.000 -0.003(3) 0.000
O1 0.079(15) 0.055(13) 0.060(13) 0.000 -0.011(11) 0.000
O2 0.093(13) 0.072(12) 0.079(12) -0.005(10) 0.003(10) -0.002(10)
O3 0.079(17) 0.093(19) 0.069(16) 0.000 -0.007(13) 0.000
O4 0.043(9) 0.028(8) 0.035(8) 0.000 0.008(7) 0.000
O5 0.072(10) 0.097(12) 0.027(6) 0.012(7) 0.009(6) 0.057(9)
O6 0.088(11) 0.091(11) 0.017(6) 0.005(6) -0.007(6) 0.064(9)
O7 0.030(5) 0.043(6) 0.033(6) -0.009(5) -0.001(4) -0.001(5)
O8 0.032(9) 0.026(9) 0.14(2) 0.000 0.023(11) 0.000
O9 0.084(10) 0.081(10) 0.024(6) 0.008(6) -0.006(6) 0.067(9)
O10 0.030(6) 0.012(5) 0.149(15) 0.006(7) 0.003(8) 0.005(5)
O11 0.041(7) 0.041(7) 0.050(7) 0.017(6) -0.019(6) -0.012(5)
O12 0.080(13) 0.026(8) 0.028(8) 0.000 0.000(8) 0.000
O13 0.066(8) 0.019(5) 0.045(7) -0.002(5) -0.035(6) 0.006(5)
O14 0.073(12) 0.023(8) 0.032(9) 0.000 -0.029(8) 0.000
Cu1 0.0376(15) 0.0435(17) 0.0277(14) -0.0041(12) -0.0010(11) -0.0119(13)
Cu2 0.032(2) 0.0255(19) 0.051(3) 0.000 0.0038(18) 0.000
O1W 0.074(15) 0.033(10) 0.12(2) 0.000 0.049(14) 0.000
O2W 0.049(10) 0.034(9) 0.050(10) 0.000 -0.033(9) 0.000
O3W 0.069(14) 0.053(12) 0.075(15) 0.000 -0.025(12) 0.000
O4W 0.073(9) 0.027(6) 0.039(7) 0.008(5) -0.020(6) -0.005(6)
O5W 0.048(8) 0.119(15) 0.049(8) -0.036(9) 0.012(7) -0.031(9)
O6W 0.044(11) 0.055(13) 0.100(18) 0.000 0.007(11) 0.000
O7W 0.090(12) 0.051(9) 0.060(9) -0.008(7) -0.021(8) 0.011(8)
O8W 0.072(10) 0.078(11) 0.048(8) 0.004(8) 0.004(7) -0.025(9)

loop_
_atom_type_symbol
_atom_type_description
_atom_type_scat_dispersion_real
_atom_type_scat_dispersion_imag
_atom_type_scat_source
O O 0.0106 0.0060 'International Tables Vol C Tables 4.2.6.8 and 6.1.1.4'
P P 0.1023 0.0942 'International Tables Vol C Tables 4.2.6.8 and 6.1.1.4'
Cu Cu 0.3201 1.2651 'International Tables Vol C Tables 4.2.6.8 and 6.1.1.4'
Mo Mo -1.6832 0.6857 'International Tables Vol C Tables 4.2.6.8 and 6.1.1.4'
V V 0.3005 0.5294 'International Tables Vol C Tables 4.2.6.8 and 6.1.1.4'

loop_
_geom_angle_atom_site_label_1
_geom_angle_atom_site_label_2
_geom_angle_atom_site_label_3
_geom_angle
_geom_angle_site_symmetry_1
_geom_angle_site_symmetry_3
_geom_angle_publ_flag
O4 Mo1 O6 101.9(5) . . ?
O4 Mo1 O6 101.9(5) . 2_655 ?
O6 Mo1 O6 156.2(11) . 2_655 ?
O4 Mo1 O5 101.3(5) . 2_655 ?
O6 Mo1 O5 87.0(6) . 2_655 ?
O6 Mo1 O5 88.4(5) 2_655 2_655 ?
O4 Mo1 O5 101.3(5) . . ?
O6 Mo1 O5 88.4(5) . . ?
O6 Mo1 O5 87.0(6) 2_655 . ?
O5 Mo1 O5 157.4(11) 2_655 . ?
O4 Mo1 O2 158.3(4) . 2_655 ?
O6 Mo1 O2 94.0(7) . 2_655 ?
O6 Mo1 O2 63.1(7) 2_655 2_655 ?
O5 Mo1 O2 64.5(7) 2_655 2_655 ?
O5 Mo1 O2 93.8(7) . 2_655 ?
O4 Mo1 O2 158.3(4) . . ?
O6 Mo1 O2 63.1(7) . . ?
O6 Mo1 O2 94.0(7) 2_655 . ?
O5 Mo1 O2 93.8(7) 2_655 . ?
O5 Mo1 O2 64.5(7) . . ?
O2 Mo1 O2 43.4(9) 2_655 . ?
O7 Mo2 O10 102.0(7) . . ?
O7 Mo2 O9 101.6(6) . . ?
O10 Mo2 O9 156.4(8) . . ?
O7 Mo2 O5 101.2(7) . . ?
O10 Mo2 O5 86.9(6) . . ?
O9 Mo2 O5 88.4(5) . . ?
O7 Mo2 O8 101.3(8) . . ?
O10 Mo2 O8 88.1(7) . . ?
O9 Mo2 O8 87.5(8) . . ?
O5 Mo2 O8 157.6(9) . . ?
O7 Mo2 O3 158.0(7) . . ?
O10 Mo2 O3 62.9(8) . . ?
O9 Mo2 O3 94.4(8) . . ?
O5 Mo2 O3 94.2(7) . . ?
O8 Mo2 O3 64.2(8) . . ?
O7 Mo2 O2 158.1(6) . . ?
O10 Mo2 O2 93.9(7) . . ?
O9 Mo2 O2 63.3(6) . . ?
O5 Mo2 O2 64.4(6) . . ?
O8 Mo2 O2 94.1(9) . . ?
O3 Mo2 O2 43.9(7) . . ?
O11 Mo3 O13 100.3(6) . . ?
O11 Mo3 O14 100.3(7) . . ?
O13 Mo3 O14 87.7(6) . . ?
O11 Mo3 O9 102.3(7) . . ?
O13 Mo3 O9 157.4(7) . . ?
O14 Mo3 O9 87.6(6) . . ?
O11 Mo3 O6 102.5(7) . . ?
O13 Mo3 O6 87.4(5) . . ?
O14 Mo3 O6 157.1(8) . . ?
O9 Mo3 O6 88.3(5) . . ?
O11 Mo3 O2 159.2(7) . . ?
O13 Mo3 O2 94.6(6) . . ?
O14 Mo3 O2 94.7(8) . . ?
O9 Mo3 O2 63.8(7) . . ?
O6 Mo3 O2 63.4(7) . . ?
O11 Mo3 O1 158.8(7) . . ?
O13 Mo3 O1 65.2(7) . . ?
O14 Mo3 O1 65.2(7) . . ?
O9 Mo3 O1 92.8(8) . . ?
O6 Mo3 O1 92.5(7) . . ?
O2 Mo3 O1 42.0(7) . . ?
O12 Mo4 O13 100.3(7) . . ?
O12 Mo4 O13 100.3(7) . 6_565 ?
O13 Mo4 O13 87.9(6) . 6_565 ?
O12 Mo4 O10 102.9(7) . 5_665 ?
O13 Mo4 O10 156.8(7) . 5_665 ?
O13 Mo4 O10 87.3(5) 6_565 5_665 ?
O12 Mo4 O10 102.9(7) . 2_655 ?
O13 Mo4 O10 87.3(5) . 2_655 ?
O13 Mo4 O10 156.8(7) 6_565 2_655 ?
O10 Mo4 O10 88.3(7) 5_665 2_655 ?
O12 Mo4 O3 159.1(9) . 5_665 ?
O13 Mo4 O3 94.7(6) . 5_665 ?
O13 Mo4 O3 94.7(6) 6_565 5_665 ?
O10 Mo4 O3 63.2(6) 5_665 5_665 ?
O10 Mo4 O3 63.2(6) 2_655 5_665 ?
O12 Mo4 O1 158.9(9) . . ?
O13 Mo4 O1 65.3(5) . . ?
O13 Mo4 O1 65.3(5) 6_565 . ?
O10 Mo4 O1 92.2(7) 5_665 . ?
O10 Mo4 O1 92.2(7) 2_655 . ?
O3 Mo4 O1 42.0(8) 5_665 . ?
O1 P1 O1 180.0(10) . 5_665 ?
O1 P1 O2 69.6(8) . . ?
O1 P1 O2 110.4(8) 5_665 . ?
O1 P1 O2 110.4(8) . 5_665 ?
O1 P1 O2 69.6(8) 5_665 5_665 ?
O2 P1 O2 180.0(14) . 5_665 ?
O1 P1 O2 69.6(8) . 6_565 ?
O1 P1 O2 110.4(8) 5_665 6_565 ?
O2 P1 O2 108.8(14) . 6_565 ?
O2 P1 O2 71.2(14) 5_665 6_565 ?
O1 P1 O2 110.4(8) . 2_655 ?
O1 P1 O2 69.6(8) 5_665 2_655 ?
O2 P1 O2 71.2(14) . 2_655 ?
O2 P1 O2 108.8(14) 5_665 2_655 ?
O2 P1 O2 180.0(12) 6_565 2_655 ?
O1 P1 O3 69.2(13) . 5_665 ?
O1 P1 O3 110.8(13) 5_665 5_665 ?
O2 P1 O3 108.2(9) . 5_665 ?
O2 P1 O3 71.8(9) 5_665 5_665 ?
O2 P1 O3 108.2(9) 6_565 5_665 ?
O2 P1 O3 71.8(9) 2_655 5_665 ?
O1 P1 O3 110.8(13) . . ?
O1 P1 O3 69.2(13) 5_665 . ?
O2 P1 O3 71.8(9) . . ?
O2 P1 O3 108.2(9) 5_665 . ?
O2 P1 O3 71.8(9) 6_565 . ?
O2 P1 O3 108.2(9) 2_655 . ?
O3 P1 O3 180.000(4) 5_665 . ?
P1 O1 O3 56.7(12) . 5_665 ?
P1 O1 O2 56.3(9) . . ?
O3 O1 O2 92.3(13) 5_665 . ?
P1 O1 O2 56.3(9) . 6_565 ?
O3 O1 O2 92.3(13) 5_665 6_565 ?
O2 O1 O2 92.4(17) . 6_565 ?
P1 O1 Mo4 124.4(12) . . ?
O3 O1 Mo4 67.7(11) 5_665 . ?
O2 O1 Mo4 130.9(9) . . ?
O2 O1 Mo4 130.9(9) 6_565 . ?
P1 O1 Mo3 123.9(7) . . ?
O3 O1 Mo3 131.0(6) 5_665 . ?
O2 O1 Mo3 67.6(7) . . ?
O2 O1 Mo3 130.9(13) 6_565 . ?
Mo4 O1 Mo3 91.7(7) . . ?
P1 O1 Mo3 123.9(7) . 6_565 ?
O3 O1 Mo3 131.0(6) 5_665 6_565 ?
O2 O1 Mo3 130.9(13) . 6_565 ?
O2 O1 Mo3 67.6(7) 6_565 6_565 ?
Mo4 O1 Mo3 91.7(7) . 6_565 ?
Mo3 O1 Mo3 91.6(8) . 6_565 ?
P1 O1 V3 123.9(7) . 6_565 ?
O3 O1 V3 131.0(6) 5_665 6_565 ?
O2 O1 V3 130.9(13) . 6_565 ?
O2 O1 V3 67.6(7) 6_565 6_565 ?
Mo4 O1 V3 91.7(7) . 6_565 ?
Mo3 O1 V3 91.6(8) . 6_565 ?
Mo3 O1 V3 0.00(6) 6_565 6_565 ?
P1 O2 O1 54.1(9) . . ?
P1 O2 O2 54.4(7) . 2_655 ?
O1 O2 O2 90.1(13) . 2_655 ?
P1 O2 Mo3 124.5(10) . . ?
O1 O2 Mo3 70.3(10) . . ?
O2 O2 Mo3 133.0(15) 2_655 . ?
P1 O2 Mo1 122.7(10) . . ?
O1 O2 Mo1 132.2(11) . . ?
O2 O2 Mo1 68.3(4) 2_655 . ?
Mo3 O2 Mo1 93.4(7) . . ?
P1 O2 Mo2 122.1(10) . . ?
O1 O2 Mo2 131.8(12) . . ?
O2 O2 Mo2 128.8(15) 2_655 . ?
Mo3 O2 Mo2 93.2(6) . . ?
Mo1 O2 Mo2 92.4(6) . . ?
P1 O3 O1 54.1(11) . 5_665 ?
P1 O3 V4 124.4(14) . 5_665 ?
O1 O3 V4 70.3(12) 5_665 5_665 ?
P1 O3 Mo4 124.4(14) . 5_665 ?
O1 O3 Mo4 70.3(12) 5_665 5_665 ?
V4 O3 Mo4 0.00(7) 5_665 5_665 ?
P1 O3 Mo2 122.2(9) . . ?
O1 O3 Mo2 131.9(6) 5_665 . ?
V4 O3 Mo2 93.6(7) 5_665 . ?
Mo4 O3 Mo2 93.6(7) 5_665 . ?
P1 O3 Mo2 122.2(9) . 6_565 ?
O1 O3 Mo2 131.9(6) 5_665 6_565 ?
V4 O3 Mo2 93.6(7) 5_665 6_565 ?
Mo4 O3 Mo2 93.6(7) 5_665 6_565 ?
Mo2 O3 Mo2 92.6(9) . 6_565 ?
P1 O3 V2 122.2(9) . 6_565 ?
O1 O3 V2 131.9(6) 5_665 6_565 ?
V4 O3 V2 93.6(7) 5_665 6_565 ?
Mo4 O3 V2 93.6(7) 5_665 6_565 ?
Mo2 O3 V2 92.6(9) . 6_565 ?
Mo2 O3 V2 0.00(8) 6_565 6_565 ?
Mo2 O5 Mo1 138.3(9) . . ?
Mo1 O6 Mo3 139.3(9) . . ?
V2 O8 Mo2 0.00(9) 6_565 6_565 ?
V2 O8 Mo2 138.7(12) 6_565 . ?
Mo2 O8 Mo2 138.7(12) 6_565 . ?
Mo2 O9 Mo3 139.0(9) . . ?
Mo2 O10 V4 139.6(9) . 5_665 ?
Mo2 O10 Mo4 139.6(9) . 5_665 ?
V4 O10 Mo4 0.00(8) 5_665 5_665 ?
Mo3 O13 Mo4 137.3(7) . . ?
V3 O14 Mo3 0.00(8) 6_565 6_565 ?
V3 O14 Mo3 137.5(10) 6_565 . ?
Mo3 O14 Mo3 137.5(10) 6_565 . ?
O5W Cu1 O5W 180.000(2) . 7_666 ?
O5W Cu1 O4W 90.7(8) . 7_666 ?
O5W Cu1 O4W 89.3(8) 7_666 7_666 ?
O5W Cu1 O4W 89.3(8) . . ?
O5W Cu1 O4W 90.7(8) 7_666 . ?
O4W Cu1 O4W 180.000(2) 7_666 . ?
O1W Cu2 O1W 180.0(12) 5_655 . ?
O1W Cu2 O2W 90.7(11) 5_655 5_655 ?
O1W Cu2 O2W 89.3(11) . 5_655 ?
O1W Cu2 O2W 89.3(11) 5_655 . ?
O1W Cu2 O2W 90.7(11) . . ?
O2W Cu2 O2W 180.0(9) 5_655 . ?
O10W O9W O10W 112(5) 6_565 1_545 ?
O10W O9W O11W 66(4) 6_565 1_545 ?
O10W O9W O11W 66(4) 1_545 1_545 ?
O10W O9W O11W 56(3) 6_565 5_666 ?
O10W O9W O11W 56(3) 1_545 5_666 ?
O11W O9W O11W 45(9) 1_545 5_666 ?
O10W O10W O11W 67(5) 2_656 5_676 ?
O10W O10W O9W 114(3) 2_656 1_565 ?
O11W O10W O9W 67(5) 5_676 1_565 ?
O10W O10W O11W 57(4) 2_656 . ?
O11W O10W O11W 46(9) 5_676 . ?
O9W O10W O11W 57(5) 1_565 . ?
O11W O11W O10W 74(7) 5_676 5_676 ?
O11W O11W O10W 74(7) 5_676 2_656 ?
O10W O11W O10W 113(9) 5_676 2_656 ?
O11W O11W O9W 73(10) 5_676 1_565 ?
O10W O11W O9W 112(6) 5_676 1_565 ?
O10W O11W O9W 112(6) 2_656 1_565 ?
O11W O11W O10W 61(7) 5_676 . ?
O10W O11W O10W 134(9) 5_676 . ?
O10W O11W O10W 56(4) 2_656 . ?
O9W O11W O10W 56(4) 1_565 . ?
O11W O11W O10W 61(7) 5_676 6_575 ?
O10W O11W O10W 56(4) 5_676 6_575 ?
O10W O11W O10W 134(9) 2_656 6_575 ?
O9W O11W O10W 56(4) 1_565 6_575 ?
O10W O11W O10W 98(7) . 6_575 ?
O11W O11W O9W 61(10) 5_676 5_666 ?
O10W O11W O9W 56(5) 5_676 5_666 ?
O10W O11W O9W 56(5) 2_656 5_666 ?
O9W O11W O9W 135(9) 1_565 5_666 ?
O10W O11W O9W 98(6) . 5_666 ?
O10W O11W O9W 98(6) 6_575 5_666 ?

loop_
_geom_bond_atom_site_label_1
_geom_bond_atom_site_label_2
_geom_bond_distance
_geom_bond_site_symmetry_2
_geom_bond_publ_flag
Mo1 O4 1.657(15) . ?
Mo1 O6 1.878(14) . ?
Mo1 O6 1.878(14) 2_655 ?
Mo1 O5 1.896(12) 2_655 ?
Mo1 O5 1.896(12) . ?
Mo1 O2 2.448(19) 2_655 ?
Mo1 O2 2.448(19) . ?
Mo2 O7 1.659(11) . ?
Mo2 O10 1.868(14) . ?
Mo2 O9 1.881(14) . ?
Mo2 O5 1.889(13) . ?
Mo2 O8 1.892(8) . ?
Mo2 O3 2.447(17) . ?
Mo2 O2 2.455(19) . ?
Mo3 O11 1.637(12) . ?
Mo3 O13 1.898(11) . ?
Mo3 O14 1.899(7) . ?
Mo3 O9 1.903(12) . ?
Mo3 O6 1.904(12) . ?
Mo3 O2 2.423(19) . ?
Mo3 O1 2.468(17) . ?
Mo4 O12 1.629(17) . ?
Mo4 O13 1.900(11) . ?
Mo4 O13 1.900(11) 6_565 ?
Mo4 O10 1.909(12) 5_665 ?
Mo4 O10 1.909(12) 2_655 ?
Mo4 O3 2.42(3) 5_665 ?
Mo4 O1 2.46(2) . ?
P1 O1 1.52(3) . ?
P1 O1 1.52(2) 5_665 ?
P1 O2 1.557(19) . ?
P1 O2 1.557(19) 5_665 ?
P1 O2 1.557(19) 6_565 ?
P1 O2 1.557(19) 2_655 ?
P1 O3 1.56(3) 5_665 ?
P1 O3 1.56(3) . ?
O1 O3 1.75(3) 5_665 ?
O1 O2 1.75(2) . ?
O1 O2 1.75(2) 6_565 ?
O1 Mo3 2.468(17) 6_565 ?
O1 V3 2.468(17) 6_565 ?
O2 O2 1.81(4) 2_655 ?
O3 O1 1.75(3) 5_665 ?
O3 V4 2.42(3) 5_665 ?
O3 Mo4 2.42(3) 5_665 ?
O3 Mo2 2.447(17) 6_565 ?
O3 V2 2.447(17) 6_565 ?
O8 V2 1.892(8) 6_565 ?
O8 Mo2 1.892(8) 6_565 ?
O10 V4 1.909(12) 5_665 ?
O10 Mo4 1.909(12) 5_665 ?
O14 V3 1.899(7) 6_565 ?
O14 Mo3 1.899(7) 6_565 ?
Cu1 O5W 1.907(14) . ?
Cu1 O5W 1.907(14) 7_666 ?
Cu1 O4W 1.963(11) 7_666 ?
Cu1 O4W 1.963(11) . ?
Cu2 O1W 1.92(2) 5_655 ?
Cu2 O1W 1.92(2) . ?
Cu2 O2W 1.968(15) 5_655 ?
Cu2 O2W 1.968(15) . ?
O9W O10W 1.37(5) 6_565 ?
O9W O10W 1.37(5) 1_545 ?
O9W O11W 1.38(14) 1_545 ?
O9W O11W 1.51(13) 5_666 ?
O10W O10W 1.35(8) 2_656 ?
O10W O11W 1.36(8) 5_676 ?
O10W O9W 1.37(5) 1_565 ?
O10W O11W 1.50(9) . ?
O11W O11W 1.1(2) 5_676 ?
O11W O10W 1.36(8) 5_676 ?
O11W O10W 1.36(8) 2_656 ?
O11W O9W 1.38(14) 1_565 ?
O11W O10W 1.50(8) 6_575 ?
O11W O9W 1.51(13) 5_666 ?

loop_
_geom_torsion_atom_site_label_1
_geom_torsion_atom_site_label_2
_geom_torsion_atom_site_label_3
_geom_torsion_atom_site_label_4
_geom_torsion
_geom_torsion_site_symmetry_1
_geom_torsion_site_symmetry_2
_geom_torsion_site_symmetry_3
_geom_torsion_site_symmetry_4
_geom_torsion_publ_flag
O1 P1 O1 O3 0(100) 5_665 . . 5_665 ?
O2 P1 O1 O3 -119.8(8) . . . 5_665 ?
O2 P1 O1 O3 60.2(8) 5_665 . . 5_665 ?
O2 P1 O1 O3 119.8(8) 6_565 . . 5_665 ?
O2 P1 O1 O3 -60.2(8) 2_655 . . 5_665 ?
O3 P1 O1 O3 180.0 . . . 5_665 ?
O1 P1 O1 O2 120(100) 5_665 . . . ?
O2 P1 O1 O2 180.000(2) 5_665 . . . ?
O2 P1 O1 O2 -120.4(16) 6_565 . . . ?
O2 P1 O1 O2 59.6(16) 2_655 . . . ?
O3 P1 O1 O2 119.8(8) 5_665 . . . ?
O3 P1 O1 O2 -60.2(8) . . . . ?
O1 P1 O1 O2 -120(100) 5_665 . . 6_565 ?
O2 P1 O1 O2 120.4(16) . . . 6_565 ?
O2 P1 O1 O2 -59.6(16) 5_665 . . 6_565 ?
O2 P1 O1 O2 180.000(1) 2_655 . . 6_565 ?
O3 P1 O1 O2 -119.8(8) 5_665 . . 6_565 ?
O3 P1 O1 O2 60.2(8) . . . 6_565 ?
O1 P1 O1 Mo4 0(100) 5_665 . . . ?
O2 P1 O1 Mo4 -119.8(8) . . . . ?
O2 P1 O1 Mo4 60.2(8) 5_665 . . . ?
O2 P1 O1 Mo4 119.8(8) 6_565 . . . ?
O2 P1 O1 Mo4 -60.2(8) 2_655 . . . ?
O3 P1 O1 Mo4 0.0 5_665 . . . ?
O3 P1 O1 Mo4 180.0 . . . . ?
O1 P1 O1 Mo3 120(100) 5_665 . . . ?
O2 P1 O1 Mo3 0.4(10) . . . . ?
O2 P1 O1 Mo3 -179.6(10) 5_665 . . . ?
O2 P1 O1 Mo3 -120.0(15) 6_565 . . . ?
O2 P1 O1 Mo3 60.0(15) 2_655 . . . ?
O3 P1 O1 Mo3 120.2(10) 5_665 . . . ?
O3 P1 O1 Mo3 -59.8(10) . . . . ?
O1 P1 O1 Mo3 -120(100) 5_665 . . 6_565 ?
O2 P1 O1 Mo3 120.0(15) . . . 6_565 ?
O2 P1 O1 Mo3 -60.0(15) 5_665 . . 6_565 ?
O2 P1 O1 Mo3 -0.4(10) 6_565 . . 6_565 ?
O2 P1 O1 Mo3 179.6(10) 2_655 . . 6_565 ?
O3 P1 O1 Mo3 -120.2(10) 5_665 . . 6_565 ?
O3 P1 O1 Mo3 59.8(10) . . . 6_565 ?
O1 P1 O1 V3 -120(100) 5_665 . . 6_565 ?
O2 P1 O1 V3 120.0(15) . . . 6_565 ?
O2 P1 O1 V3 -60.0(15) 5_665 . . 6_565 ?
O2 P1 O1 V3 -0.4(10) 6_565 . . 6_565 ?
O2 P1 O1 V3 179.6(10) 2_655 . . 6_565 ?
O3 P1 O1 V3 -120.2(10) 5_665 . . 6_565 ?
O3 P1 O1 V3 59.8(10) . . . 6_565 ?
O12 Mo4 O1 P1 180.0 . . . . ?
O13 Mo4 O1 P1 130.2(4) . . . . ?
O13 Mo4 O1 P1 -130.2(4) 6_565 . . . ?
O10 Mo4 O1 P1 -44.2(3) 5_665 . . . ?
O10 Mo4 O1 P1 44.2(3) 2_655 . . . ?
O3 Mo4 O1 P1 0.0 5_665 . . . ?
O12 Mo4 O1 O3 180.0 . . . 5_665 ?
O13 Mo4 O1 O3 130.2(4) . . . 5_665 ?
O13 Mo4 O1 O3 -130.2(4) 6_565 . . 5_665 ?
O10 Mo4 O1 O3 -44.2(3) 5_665 . . 5_665 ?
O10 Mo4 O1 O3 44.2(3) 2_655 . . 5_665 ?
O12 Mo4 O1 O2 107.3(17) . . . . ?
O13 Mo4 O1 O2 57.5(16) . . . . ?
O13 Mo4 O1 O2 157.1(19) 6_565 . . . ?
O10 Mo4 O1 O2 -116.9(17) 5_665 . . . ?
O10 Mo4 O1 O2 -28.5(18) 2_655 . . . ?
O3 Mo4 O1 O2 -72.7(17) 5_665 . . . ?
O12 Mo4 O1 O2 -107.3(17) . . . 6_565 ?
O13 Mo4 O1 O2 -157.1(19) . . . 6_565 ?
O13 Mo4 O1 O2 -57.5(16) 6_565 . . 6_565 ?
O10 Mo4 O1 O2 28.5(18) 5_665 . . 6_565 ?
O10 Mo4 O1 O2 116.9(17) 2_655 . . 6_565 ?
O3 Mo4 O1 O2 72.7(17) 5_665 . . 6_565 ?
O12 Mo4 O1 Mo3 45.8(4) . . . . ?
O13 Mo4 O1 Mo3 -3.9(5) . . . . ?
O13 Mo4 O1 Mo3 95.6(7) 6_565 . . . ?
O10 Mo4 O1 Mo3 -178.4(5) 5_665 . . . ?
O10 Mo4 O1 Mo3 -90.0(6) 2_655 . . . ?
O3 Mo4 O1 Mo3 -134.2(4) 5_665 . . . ?
O12 Mo4 O1 Mo3 -45.8(4) . . . 6_565 ?
O13 Mo4 O1 Mo3 -95.6(7) . . . 6_565 ?
O13 Mo4 O1 Mo3 3.9(5) 6_565 . . 6_565 ?
O10 Mo4 O1 Mo3 90.0(6) 5_665 . . 6_565 ?
O10 Mo4 O1 Mo3 178.4(5) 2_655 . . 6_565 ?
O3 Mo4 O1 Mo3 134.2(4) 5_665 . . 6_565 ?
O12 Mo4 O1 V3 -45.8(4) . . . 6_565 ?
O13 Mo4 O1 V3 -95.6(7) . . . 6_565 ?
O13 Mo4 O1 V3 3.9(5) 6_565 . . 6_565 ?
O10 Mo4 O1 V3 90.0(6) 5_665 . . 6_565 ?
O10 Mo4 O1 V3 178.4(5) 2_655 . . 6_565 ?
O3 Mo4 O1 V3 134.2(4) 5_665 . . 6_565 ?
O11 Mo3 O1 P1 179.9(11) . . . . ?
O13 Mo3 O1 P1 -130.5(13) . . . . ?
O14 Mo3 O1 P1 129.9(15) . . . . ?
O9 Mo3 O1 P1 43.9(12) . . . . ?
O6 Mo3 O1 P1 -44.6(12) . . . . ?
O2 Mo3 O1 P1 -0.4(9) . . . . ?
O11 Mo3 O1 O3 -107(2) . . . 5_665 ?
O13 Mo3 O1 O3 -57.6(18) . . . 5_665 ?
O14 Mo3 O1 O3 -157(2) . . . 5_665 ?
O9 Mo3 O1 O3 116.9(18) . . . 5_665 ?
O6 Mo3 O1 O3 28.4(18) . . . 5_665 ?
O2 Mo3 O1 O3 72.6(18) . . . 5_665 ?
O11 Mo3 O1 O2 -179.7(14) . . . . ?
O13 Mo3 O1 O2 -130.1(10) . . . . ?
O14 Mo3 O1 O2 130.3(11) . . . . ?
O9 Mo3 O1 O2 44.3(9) . . . . ?
O6 Mo3 O1 O2 -44.2(9) . . . . ?
O11 Mo3 O1 O2 108(2) . . . 6_565 ?
O13 Mo3 O1 O2 157.1(17) . . . 6_565 ?
O14 Mo3 O1 O2 57.6(15) . . . 6_565 ?
O9 Mo3 O1 O2 -28.5(16) . . . 6_565 ?
O6 Mo3 O1 O2 -116.9(15) . . . 6_565 ?
O2 Mo3 O1 O2 -72.8(18) . . . 6_565 ?
O11 Mo3 O1 Mo4 -45.6(18) . . . . ?
O13 Mo3 O1 Mo4 3.9(5) . . . . ?
O14 Mo3 O1 Mo4 -95.6(8) . . . . ?
O9 Mo3 O1 Mo4 178.4(5) . . . . ?
O6 Mo3 O1 Mo4 89.9(5) . . . . ?
O2 Mo3 O1 Mo4 134.1(11) . . . . ?
O11 Mo3 O1 Mo3 46.2(19) . . . 6_565 ?
O13 Mo3 O1 Mo3 95.7(7) . . . 6_565 ?
O14 Mo3 O1 Mo3 -3.8(6) . . . 6_565 ?
O9 Mo3 O1 Mo3 -89.8(6) . . . 6_565 ?
O6 Mo3 O1 Mo3 -178.3(6) . . . 6_565 ?
O2 Mo3 O1 Mo3 -134.1(12) . . . 6_565 ?
O11 Mo3 O1 V3 46.2(19) . . . 6_565 ?
O13 Mo3 O1 V3 95.7(7) . . . 6_565 ?
O14 Mo3 O1 V3 -3.8(6) . . . 6_565 ?
O9 Mo3 O1 V3 -89.8(6) . . . 6_565 ?
O6 Mo3 O1 V3 -178.3(6) . . . 6_565 ?
O2 Mo3 O1 V3 -134.1(12) . . . 6_565 ?
O1 P1 O2 O1 180.000(2) 5_665 . . . ?
O2 P1 O2 O1 140(100) 5_665 . . . ?
O2 P1 O2 O1 58.7(14) 6_565 . . . ?
O2 P1 O2 O1 -121.3(14) 2_655 . . . ?
O3 P1 O2 O1 -58.6(13) 5_665 . . . ?
O3 P1 O2 O1 121.4(13) . . . . ?
O1 P1 O2 O2 121.3(14) . . . 2_655 ?
O1 P1 O2 O2 -58.7(14) 5_665 . . 2_655 ?
O2 P1 O2 O2 -99(100) 5_665 . . 2_655 ?
O2 P1 O2 O2 180.000(1) 6_565 . . 2_655 ?
O3 P1 O2 O2 62.7(14) 5_665 . . 2_655 ?
O3 P1 O2 O2 -117.3(14) . . . 2_655 ?
O1 P1 O2 Mo3 -0.5(11) . . . . ?
O1 P1 O2 Mo3 179.5(11) 5_665 . . . ?
O2 P1 O2 Mo3 139(100) 5_665 . . . ?
O2 P1 O2 Mo3 58.2(18) 6_565 . . . ?
O2 P1 O2 Mo3 -121.8(18) 2_655 . . . ?
O3 P1 O2 Mo3 -59.1(15) 5_665 . . . ?
O3 P1 O2 Mo3 120.9(15) . . . . ?
O1 P1 O2 Mo1 121.3(14) . . . . ?
O1 P1 O2 Mo1 -58.7(14) 5_665 . . . ?
O2 P1 O2 Mo1 -99(100) 5_665 . . . ?
O2 P1 O2 Mo1 180.0 6_565 . . . ?
O2 P1 O2 Mo1 0.0 2_655 . . . ?
O3 P1 O2 Mo1 62.7(14) 5_665 . . . ?
O3 P1 O2 Mo1 -117.3(14) . . . . ?
O1 P1 O2 Mo2 -121.2(14) . . . . ?
O1 P1 O2 Mo2 58.8(14) 5_665 . . . ?
O2 P1 O2 Mo2 18(100) 5_665 . . . ?
O2 P1 O2 Mo2 -62.5(17) 6_565 . . . ?
O2 P1 O2 Mo2 117.5(17) 2_655 . . . ?
O3 P1 O2 Mo2 -179.8(11) 5_665 . . . ?
O3 P1 O2 Mo2 0.2(11) . . . . ?
O3 O1 O2 P1 46.5(9) 5_665 . . . ?
O2 O1 O2 P1 -45.9(11) 6_565 . . . ?
Mo4 O1 O2 P1 108.6(17) . . . . ?
Mo3 O1 O2 P1 -179.6(9) . . . . ?
Mo3 O1 O2 P1 -108.0(14) 6_565 . . . ?
V3 O1 O2 P1 -108.0(14) 6_565 . . . ?
P1 O1 O2 O2 -44.0(9) . . . 2_655 ?
O3 O1 O2 O2 2.5(12) 5_665 . . 2_655 ?
O2 O1 O2 O2 -89.9(14) 6_565 . . 2_655 ?
Mo4 O1 O2 O2 64.6(18) . . . 2_655 ?
Mo3 O1 O2 O2 136.4(10) . . . 2_655 ?
Mo3 O1 O2 O2 -152.0(14) 6_565 . . 2_655 ?
V3 O1 O2 O2 -152.0(14) 6_565 . . 2_655 ?
P1 O1 O2 Mo3 179.6(9) . . . . ?
O3 O1 O2 Mo3 -133.9(10) 5_665 . . . ?
O2 O1 O2 Mo3 133.7(11) 6_565 . . . ?
Mo4 O1 O2 Mo3 -71.8(15) . . . . ?
Mo3 O1 O2 Mo3 71.6(14) 6_565 . . . ?
V3 O1 O2 Mo3 71.6(14) 6_565 . . . ?
P1 O1 O2 Mo1 -104.2(15) . . . . ?
O3 O1 O2 Mo1 -57.6(17) 5_665 . . . ?
O2 O1 O2 Mo1 -150.1(8) 6_565 . . . ?
Mo4 O1 O2 Mo1 4(3) . . . . ?
Mo3 O1 O2 Mo1 76.2(14) . . . . ?
Mo3 O1 O2 Mo1 147.8(10) 6_565 . . . ?
V3 O1 O2 Mo1 147.8(10) 6_565 . . . ?
P1 O1 O2 Mo2 103.5(15) . . . . ?
O3 O1 O2 Mo2 150.0(14) 5_665 . . . ?
O2 O1 O2 Mo2 58(2) 6_565 . . . ?
Mo4 O1 O2 Mo2 -147.9(12) . . . . ?
Mo3 O1 O2 Mo2 -76.1(13) . . . . ?
Mo3 O1 O2 Mo2 -5(2) 6_565 . . . ?
V3 O1 O2 Mo2 -5(2) 6_565 . . . ?
O11 Mo3 O2 P1 -179.9(11) . . . . ?
O13 Mo3 O2 P1 44.5(12) . . . . ?
O14 Mo3 O2 P1 -43.6(13) . . . . ?
O9 Mo3 O2 P1 -128.6(14) . . . . ?
O6 Mo3 O2 P1 129.3(14) . . . . ?
O1 Mo3 O2 P1 0.4(9) . . . . ?
O11 Mo3 O2 O1 179.7(15) . . . . ?
O13 Mo3 O2 O1 44.1(9) . . . . ?
O14 Mo3 O2 O1 -44.0(10) . . . . ?
O9 Mo3 O2 O1 -129.0(11) . . . . ?
O6 Mo3 O2 O1 128.9(11) . . . . ?
O11 Mo3 O2 O2 109.0(18) . . . 2_655 ?
O13 Mo3 O2 O2 -26.6(8) . . . 2_655 ?
O14 Mo3 O2 O2 -114.7(8) . . . 2_655 ?
O9 Mo3 O2 O2 160.4(10) . . . 2_655 ?
O6 Mo3 O2 O2 58.2(7) . . . 2_655 ?
O1 Mo3 O2 O2 -70.7(11) . . . 2_655 ?
O11 Mo3 O2 Mo1 45.8(19) . . . . ?
O13 Mo3 O2 Mo1 -89.7(6) . . . . ?
O14 Mo3 O2 Mo1 -177.8(6) . . . . ?
O9 Mo3 O2 Mo1 97.2(7) . . . . ?
O6 Mo3 O2 Mo1 -5.0(5) . . . . ?
O1 Mo3 O2 Mo1 -133.8(11) . . . . ?
O11 Mo3 O2 Mo2 -46.7(19) . . . . ?
O13 Mo3 O2 Mo2 177.7(5) . . . . ?
O14 Mo3 O2 Mo2 89.6(6) . . . . ?
O9 Mo3 O2 Mo2 4.6(5) . . . . ?
O6 Mo3 O2 Mo2 -97.5(7) . . . . ?
O1 Mo3 O2 Mo2 133.6(11) . . . . ?
O4 Mo1 O2 P1 180.0 . . . . ?
O6 Mo1 O2 P1 -130.4(14) . . . . ?
O6 Mo1 O2 P1 42.9(12) 2_655 . . . ?
O5 Mo1 O2 P1 -45.7(12) 2_655 . . . ?
O5 Mo1 O2 P1 127.7(14) . . . . ?
O2 Mo1 O2 P1 0.0 2_655 . . . ?
O4 Mo1 O2 O1 -111.0(17) . . . . ?
O6 Mo1 O2 O1 -61.4(16) . . . . ?
O6 Mo1 O2 O1 112.0(16) 2_655 . . . ?
O5 Mo1 O2 O1 23.3(17) 2_655 . . . ?
O5 Mo1 O2 O1 -163.3(19) . . . . ?
O2 Mo1 O2 O1 69.0(17) 2_655 . . . ?
O4 Mo1 O2 O2 180.000(2) . . . 2_655 ?
O6 Mo1 O2 O2 -130.4(14) . . . 2_655 ?
O6 Mo1 O2 O2 42.9(12) 2_655 . . 2_655 ?
O5 Mo1 O2 O2 -45.7(12) 2_655 . . 2_655 ?
O5 Mo1 O2 O2 127.7(14) . . . 2_655 ?
O4 Mo1 O2 Mo3 -44.6(15) . . . . ?
O6 Mo1 O2 Mo3 5.0(5) . . . . ?
O6 Mo1 O2 Mo3 178.3(5) 2_655 . . . ?
O5 Mo1 O2 Mo3 89.7(6) 2_655 . . . ?
O5 Mo1 O2 Mo3 -96.9(8) . . . . ?
O2 Mo1 O2 Mo3 135.4(15) 2_655 . . . ?
O4 Mo1 O2 Mo2 48.8(15) . . . . ?
O6 Mo1 O2 Mo2 98.4(7) . . . . ?
O6 Mo1 O2 Mo2 -88.3(6) 2_655 . . . ?
O5 Mo1 O2 Mo2 -177.0(6) 2_655 . . . ?
O5 Mo1 O2 Mo2 -3.6(6) . . . . ?
O2 Mo1 O2 Mo2 -131.2(15) 2_655 . . . ?
O7 Mo2 O2 P1 179.9(10) . . . . ?
O10 Mo2 O2 P1 -43.4(12) . . . . ?
O9 Mo2 O2 P1 130.1(13) . . . . ?
O5 Mo2 O2 P1 -128.1(14) . . . . ?
O8 Mo2 O2 P1 45.0(13) . . . . ?
O3 Mo2 O2 P1 -0.2(10) . . . . ?
O7 Mo2 O2 O1 111.4(19) . . . . ?
O10 Mo2 O2 O1 -111.9(16) . . . . ?
O9 Mo2 O2 O1 61.6(15) . . . . ?
O5 Mo2 O2 O1 163.4(18) . . . . ?
O8 Mo2 O2 O1 -23.5(17) . . . . ?
O3 Mo2 O2 O1 -68.6(17) . . . . ?
O7 Mo2 O2 O2 -112.2(17) . . . 2_655 ?
O10 Mo2 O2 O2 24.5(7) . . . 2_655 ?
O9 Mo2 O2 O2 -162.0(9) . . . 2_655 ?
O5 Mo2 O2 O2 -60.2(7) . . . 2_655 ?
O8 Mo2 O2 O2 112.9(8) . . . 2_655 ?
O3 Mo2 O2 O2 67.7(11) . . . 2_655 ?
O7 Mo2 O2 Mo3 45.1(18) . . . . ?
O10 Mo2 O2 Mo3 -178.2(6) . . . . ?
O9 Mo2 O2 Mo3 -4.7(5) . . . . ?
O5 Mo2 O2 Mo3 97.1(8) . . . . ?
O8 Mo2 O2 Mo3 -89.8(7) . . . . ?
O3 Mo2 O2 Mo3 -135.0(12) . . . . ?
O7 Mo2 O2 Mo1 -48.5(18) . . . . ?
O10 Mo2 O2 Mo1 88.3(6) . . . . ?
O9 Mo2 O2 Mo1 -98.3(7) . . . . ?
O5 Mo2 O2 Mo1 3.6(6) . . . . ?
O8 Mo2 O2 Mo1 176.7(7) . . . . ?
O3 Mo2 O2 Mo1 131.5(12) . . . . ?
O1 P1 O3 O1 180.0 . . . 5_665 ?
O2 P1 O3 O1 121.1(8) . . . 5_665 ?
O2 P1 O3 O1 -58.9(8) 5_665 . . 5_665 ?
O2 P1 O3 O1 -121.1(8) 6_565 . . 5_665 ?
O2 P1 O3 O1 58.9(8) 2_655 . . 5_665 ?
O3 P1 O3 O1 0(100) 5_665 . . 5_665 ?
O1 P1 O3 V4 180.0 . . . 5_665 ?
O1 P1 O3 V4 0.0 5_665 . . 5_665 ?
O2 P1 O3 V4 121.1(8) . . . 5_665 ?
O2 P1 O3 V4 -58.9(8) 5_665 . . 5_665 ?
O2 P1 O3 V4 -121.1(8) 6_565 . . 5_665 ?
O2 P1 O3 V4 58.9(8) 2_655 . . 5_665 ?
O3 P1 O3 V4 0(100) 5_665 . . 5_665 ?
O1 P1 O3 Mo4 180.0 . . . 5_665 ?
O1 P1 O3 Mo4 0.0 5_665 . . 5_665 ?
O2 P1 O3 Mo4 121.1(8) . . . 5_665 ?
O2 P1 O3 Mo4 -58.9(8) 5_665 . . 5_665 ?
O2 P1 O3 Mo4 -121.1(8) 6_565 . . 5_665 ?
O2 P1 O3 Mo4 58.9(8) 2_655 . . 5_665 ?
O3 P1 O3 Mo4 0(100) 5_665 . . 5_665 ?
O1 P1 O3 Mo2 58.7(12) . . . . ?
O1 P1 O3 Mo2 -121.3(12) 5_665 . . . ?
O2 P1 O3 Mo2 -0.2(11) . . . . ?
O2 P1 O3 Mo2 179.8(11) 5_665 . . . ?
O2 P1 O3 Mo2 117.6(16) 6_565 . . . ?
O2 P1 O3 Mo2 -62.4(16) 2_655 . . . ?
O3 P1 O3 Mo2 -121.3(12) 5_665 . . . ?
O1 P1 O3 Mo2 -58.7(12) . . . 6_565 ?
O1 P1 O3 Mo2 121.3(12) 5_665 . . 6_565 ?
O2 P1 O3 Mo2 -117.6(16) . . . 6_565 ?
O2 P1 O3 Mo2 62.4(16) 5_665 . . 6_565 ?
O2 P1 O3 Mo2 0.2(11) 6_565 . . 6_565 ?
O2 P1 O3 Mo2 -179.8(11) 2_655 . . 6_565 ?
O3 P1 O3 Mo2 121.3(19) 5_665 . . 6_565 ?
O1 P1 O3 V2 -58.7(12) . . . 6_565 ?
O1 P1 O3 V2 121.3(12) 5_665 . . 6_565 ?
O2 P1 O3 V2 -117.6(16) . . . 6_565 ?
O2 P1 O3 V2 62.4(16) 5_665 . . 6_565 ?
O2 P1 O3 V2 0.2(11) 6_565 . . 6_565 ?
O2 P1 O3 V2 -179.8(11) 2_655 . . 6_565 ?
O3 P1 O3 V2 121.3(19) 5_665 . . 6_565 ?
O7 Mo2 O3 P1 -179.9(10) . . . . ?
O10 Mo2 O3 P1 130.1(15) . . . . ?
O9 Mo2 O3 P1 -43.0(14) . . . . ?
O5 Mo2 O3 P1 45.7(14) . . . . ?
O8 Mo2 O3 P1 -128.0(18) . . . . ?
O2 Mo2 O3 P1 0.2(10) . . . . ?
O7 Mo2 O3 O1 112(2) . . . 5_665 ?
O10 Mo2 O3 O1 62(2) . . . 5_665 ?
O9 Mo2 O3 O1 -112(2) . . . 5_665 ?
O5 Mo2 O3 O1 -23(2) . . . 5_665 ?
O8 Mo2 O3 O1 163(2) . . . 5_665 ?
O2 Mo2 O3 O1 -68.4(18) . . . 5_665 ?
O7 Mo2 O3 V4 45.0(19) . . . 5_665 ?
O10 Mo2 O3 V4 -5.0(5) . . . 5_665 ?
O9 Mo2 O3 V4 -178.1(5) . . . 5_665 ?
O5 Mo2 O3 V4 -89.4(6) . . . 5_665 ?
O8 Mo2 O3 V4 96.9(10) . . . 5_665 ?
O2 Mo2 O3 V4 -134.9(11) . . . 5_665 ?
O7 Mo2 O3 Mo4 45.0(19) . . . 5_665 ?
O10 Mo2 O3 Mo4 -5.0(5) . . . 5_665 ?
O9 Mo2 O3 Mo4 -178.1(5) . . . 5_665 ?
O5 Mo2 O3 Mo4 -89.4(6) . . . 5_665 ?
O8 Mo2 O3 Mo4 96.9(10) . . . 5_665 ?
O2 Mo2 O3 Mo4 -134.9(11) . . . 5_665 ?
O7 Mo2 O3 Mo2 -49(2) . . . 6_565 ?
O10 Mo2 O3 Mo2 -98.7(9) . . . 6_565 ?
O9 Mo2 O3 Mo2 88.2(7) . . . 6_565 ?
O5 Mo2 O3 Mo2 176.9(7) . . . 6_565 ?
O8 Mo2 O3 Mo2 3.1(9) . . . 6_565 ?
O2 Mo2 O3 Mo2 131.3(13) . . . 6_565 ?
O7 Mo2 O3 V2 -49(2) . . . 6_565 ?
O10 Mo2 O3 V2 -98.7(9) . . . 6_565 ?
O9 Mo2 O3 V2 88.2(7) . . . 6_565 ?
O5 Mo2 O3 V2 176.9(7) . . . 6_565 ?
O8 Mo2 O3 V2 3.1(9) . . . 6_565 ?
O2 Mo2 O3 V2 131.3(13) . . . 6_565 ?
O7 Mo2 O5 Mo1 155.6(13) . . . . ?
O10 Mo2 O5 Mo1 -102.7(15) . . . . ?
O9 Mo2 O5 Mo1 54.1(14) . . . . ?
O8 Mo2 O5 Mo1 -25(3) . . . . ?
O3 Mo2 O5 Mo1 -40.2(15) . . . . ?
O2 Mo2 O5 Mo1 -6.9(12) . . . . ?
O4 Mo1 O5 Mo2 -155.7(13) . . . . ?
O6 Mo1 O5 Mo2 -53.9(14) . . . . ?
O6 Mo1 O5 Mo2 102.8(15) 2_655 . . . ?
O5 Mo1 O5 Mo2 24.3(13) 2_655 . . . ?
O2 Mo1 O5 Mo2 40.0(14) 2_655 . . . ?
O2 Mo1 O5 Mo2 7.0(12) . . . . ?
O4 Mo1 O6 Mo3 153.4(11) . . . . ?
O6 Mo1 O6 Mo3 -26.6(11) 2_655 . . . ?
O5 Mo1 O6 Mo3 -105.7(13) 2_655 . . . ?
O5 Mo1 O6 Mo3 52.2(13) . . . . ?
O2 Mo1 O6 Mo3 -41.5(13) 2_655 . . . ?
O2 Mo1 O6 Mo3 -9.8(11) . . . . ?
O11 Mo3 O6 Mo1 -153.7(12) . . . . ?
O13 Mo3 O6 Mo1 106.3(13) . . . . ?
O14 Mo3 O6 Mo1 28(2) . . . . ?
O9 Mo3 O6 Mo1 -51.4(13) . . . . ?
O2 Mo3 O6 Mo1 9.9(11) . . . . ?
O1 Mo3 O6 Mo1 41.4(13) . . . . ?
O7 Mo2 O8 V2 156.4(19) . . . 6_565 ?
O10 Mo2 O8 V2 55(2) . . . 6_565 ?
O9 Mo2 O8 V2 -102(2) . . . 6_565 ?
O5 Mo2 O8 V2 -23(4) . . . 6_565 ?
O3 Mo2 O8 V2 -6.2(17) . . . 6_565 ?
O2 Mo2 O8 V2 -39(2) . . . 6_565 ?
O7 Mo2 O8 Mo2 156.4(19) . . . 6_565 ?
O10 Mo2 O8 Mo2 55(2) . . . 6_565 ?
O9 Mo2 O8 Mo2 -102(2) . . . 6_565 ?
O5 Mo2 O8 Mo2 -23(4) . . . 6_565 ?
O3 Mo2 O8 Mo2 -6.2(17) . . . 6_565 ?
O2 Mo2 O8 Mo2 -39(2) . . . 6_565 ?
O7 Mo2 O9 Mo3 -154.0(12) . . . . ?
O10 Mo2 O9 Mo3 26(2) . . . . ?
O5 Mo2 O9 Mo3 -52.9(13) . . . . ?
O8 Mo2 O9 Mo3 105.0(14) . . . . ?
O3 Mo2 O9 Mo3 41.2(13) . . . . ?
O2 Mo2 O9 Mo3 9.1(11) . . . . ?
O11 Mo3 O9 Mo2 154.2(12) . . . . ?
O13 Mo3 O9 Mo2 -27(2) . . . . ?
O14 Mo3 O9 Mo2 -105.7(13) . . . . ?
O6 Mo3 O9 Mo2 51.8(13) . . . . ?
O2 Mo3 O9 Mo2 -9.2(11) . . . . ?
O1 Mo3 O9 Mo2 -40.6(13) . . . . ?
O7 Mo2 O10 V4 -153.2(12) . . . 5_665 ?
O9 Mo2 O10 V4 27(2) . . . 5_665 ?
O5 Mo2 O10 V4 106.1(13) . . . 5_665 ?
O8 Mo2 O10 V4 -52.0(14) . . . 5_665 ?
O3 Mo2 O10 V4 9.8(11) . . . 5_665 ?
O2 Mo2 O10 V4 42.0(13) . . . 5_665 ?
O7 Mo2 O10 Mo4 -153.2(12) . . . 5_665 ?
O9 Mo2 O10 Mo4 27(2) . . . 5_665 ?
O5 Mo2 O10 Mo4 106.1(13) . . . 5_665 ?
O8 Mo2 O10 Mo4 -52.0(14) . . . 5_665 ?
O3 Mo2 O10 Mo4 9.8(11) . . . 5_665 ?
O2 Mo2 O10 Mo4 42.0(13) . . . 5_665 ?
O11 Mo3 O13 Mo4 156.2(10) . . . . ?
O14 Mo3 O13 Mo4 56.1(11) . . . . ?
O9 Mo3 O13 Mo4 -22(2) . . . . ?
O6 Mo3 O13 Mo4 -101.5(11) . . . . ?
O2 Mo3 O13 Mo4 -38.4(11) . . . . ?
O1 Mo3 O13 Mo4 -7.5(9) . . . . ?
O12 Mo4 O13 Mo3 -156.2(10) . . . . ?
O13 Mo4 O13 Mo3 -56.2(13) 6_565 . . . ?
O10 Mo4 O13 Mo3 21.9(19) 5_665 . . . ?
O10 Mo4 O13 Mo3 101.2(11) 2_655 . . . ?
O3 Mo4 O13 Mo3 38.4(11) 5_665 . . . ?
O1 Mo4 O13 Mo3 7.6(9) . . . . ?
O11 Mo3 O14 V3 -156.4(13) . . . 6_565 ?
O13 Mo3 O14 V3 -56.3(14) . . . 6_565 ?
O9 Mo3 O14 V3 101.5(15) . . . 6_565 ?
O6 Mo3 O14 V3 22(3) . . . 6_565 ?
O2 Mo3 O14 V3 38.1(15) . . . 6_565 ?
O1 Mo3 O14 V3 7.3(13) . . . 6_565 ?
O11 Mo3 O14 Mo3 -156.4(13) . . . 6_565 ?
O13 Mo3 O14 Mo3 -56.3(14) . . . 6_565 ?
O9 Mo3 O14 Mo3 101.5(15) . . . 6_565 ?
O6 Mo3 O14 Mo3 22(3) . . . 6_565 ?
O2 Mo3 O14 Mo3 38.1(15) . . . 6_565 ?
O1 Mo3 O14 Mo3 7.3(13) . . . 6_565 ?
O10W O10W O11W O11W -89(12) 2_656 . . 5_676 ?
O9W O10W O11W O11W 89(10) 1_565 . . 5_676 ?
O10W O10W O11W O10W -89(12) 2_656 . . 5_676 ?
O11W O10W O11W O10W 0.00(2) 5_676 . . 5_676 ?
O9W O10W O11W O10W 89(10) 1_565 . . 5_676 ?
O11W O10W O11W O10W 89(12) 5_676 . . 2_656 ?
O9W O10W O11W O10W 178(7) 1_565 . . 2_656 ?
O10W O10W O11W O9W -178(7) 2_656 . . 1_565 ?
O11W O10W O11W O9W -89(10) 5_676 . . 1_565 ?
O10W O10W O11W O10W -139(8) 2_656 . . 6_575 ?
O11W O10W O11W O10W -49(7) 5_676 . . 6_575 ?
O9W O10W O11W O10W 40(5) 1_565 . . 6_575 ?
O10W O10W O11W O9W -39(5) 2_656 . . 5_666 ?
O11W O10W O11W O9W 50(9) 5_676 . . 5_666 ?
O9W O10W O11W O9W 139(6) 1_565 . . 5_666 ?
